data_4025331
loop_
_publ_author_name
'Igor \<Cer\<na'
'Radek Pohl'
'Blanka Klepet\'a\<rov\'a'
'Michal Hocek'

_publ_contact_author_address
;Institute of Organic Chemistry and Biochemistry
Gilead Sciences & IOCHB Research Center
Academy of Sciences of the Czech Republic
Flemingovo nam. 2
16010 Prague 6
Czech Republic
;
_publ_contact_author_email hocek@uochb.cas.cz
_publ_contact_author_fax +420220183559
_publ_contact_author_name 'Michal Hocek'
_publ_contact_author_phone +420220183324
_publ_section_title
;
 Intramolecular Direct C-H Arylation Approach to Fused Purines. Synthesis
 of Purino[8,9-f]phenanthridines and 5,6-Dihydropurino[8,9-a]isoquinolines
;
_journal_issue 7
_journal_name_full 'Journal of Organic Chemistry'
_journal_page_first 2302
_journal_page_last 2308
_journal_paper_doi 10.1021/jo100111t
_journal_volume 75
_journal_year 2010
_chemical_formula_moiety 'C13 H11 N5'
_chemical_formula_sum 'C13 H11 N5'
_chemical_formula_weight 237.26
_chemical_name_systematic '11-amino-5,6-dihydropurino[8,9-a]isoquinoline '
_space_group_IT_number 2
_symmetry_cell_setting triclinic
_symmetry_Int_Tables_number 2
_symmetry_space_group_name_Hall '-P 1'
_symmetry_space_group_name_H-M 'P -1'
_atom_sites_solution_hydrogens geom
_atom_sites_solution_primary direct
_cell_angle_alpha 103.269(7)
_cell_angle_beta 93.029(6)
_cell_angle_gamma 91.387(7)
_cell_formula_units_Z 4
_cell_length_a 7.3513(6)
_cell_length_b 10.8273(10)
_cell_length_c 13.9340(10)
_cell_measurement_reflns_used 12021
_cell_measurement_temperature 150
_cell_measurement_theta_max 77
_cell_measurement_theta_min 4
_cell_volume 1077.20(16)
_computing_cell_refinement 'CrysAlis RED, (Oxford Diffraction, 2002)'
_computing_data_collection 'Xcalibur, (Oxford Diffraction, 2002)'
_computing_data_reduction 'CrysAlis RED, (Oxford Diffraction, 2002)'
_computing_molecular_graphics 'CAMERON (Watkin et al., 1996)'
_computing_publication_material 'CRYSTALS (Betteridge et al., 2003)'
_computing_structure_refinement 'CRYSTALS (Betteridge et al., 2003)'
_computing_structure_solution 'SIR92 (Altomare et al., 1994)'
_diffrn_ambient_temperature 150
_diffrn_measured_fraction_theta_full 0.995
_diffrn_measured_fraction_theta_max 0.983
_diffrn_measurement_device 'Oxford Diffraction XCALIBUR'
_diffrn_measurement_device_type Area
_diffrn_measurement_method '\f & \w scans'
_diffrn_radiation_monochromator graphite
_diffrn_radiation_probe x-ray
_diffrn_radiation_type 'Cu K\a'
_diffrn_radiation_wavelength 1.54184
_diffrn_reflns_av_R_equivalents 0.057
_diffrn_reflns_limit_h_max 9
_diffrn_reflns_limit_h_min -9
_diffrn_reflns_limit_k_max 12
_diffrn_reflns_limit_k_min -13
_diffrn_reflns_limit_l_max 17
_diffrn_reflns_limit_l_min -17
_diffrn_reflns_number 35870
_diffrn_reflns_theta_full 74.114
_diffrn_reflns_theta_max 78.015
_diffrn_reflns_theta_min 4.198
_diffrn_standards_number 0
_exptl_absorpt_coefficient_mu 0.758
_exptl_absorpt_correction_T_max 0.98
_exptl_absorpt_correction_T_min 0.80
_exptl_absorpt_correction_type analytical
_exptl_absorpt_process_details
; 
 Analytical Absorption (De Meulenaer & Tompa, 1965) 
;
_exptl_crystal_colour colourless
_exptl_crystal_density_diffrn 1.463
_exptl_crystal_density_method 'not measured'
_exptl_crystal_description plate
_exptl_crystal_F_000 496
_exptl_crystal_size_max 0.600
_exptl_crystal_size_mid 0.290
_exptl_crystal_size_min 0.020
_refine_diff_density_max 0.23
_refine_diff_density_min -0.26
_refine_ls_extinction_coef 7.4(12)
_refine_ls_extinction_method 'Larson (1970), Equation 22'
_refine_ls_goodness_of_fit_ref 1.0786
_refine_ls_hydrogen_treatment constr
_refine_ls_matrix_type full
_refine_ls_number_parameters 326
_refine_ls_number_reflns 3288
_refine_ls_number_restraints 0
_refine_ls_R_factor_all 0.0682
_refine_ls_R_factor_gt 0.0497
_refine_ls_shift/su_max 0.0002957
_refine_ls_shift/su_mean 0.0001783
_refine_ls_structure_factor_coef F
_refine_ls_weighting_details
;
 Method, part 1, Chebychev polynomial, (Watkin, 1994, Prince, 1982) 
 [weight] = 1.0/[A~0~*T~0~(x)+A~1~*T~1~(x) ... +A~n-1~]*T~n-1~(x)] 
 where A~i~ are the Chebychev coefficients listed below and x= Fcalc/Fmax 
 Method = Robust Weighting (Prince, 1982) 
 W = [weight] * [1-(deltaF/6*sigmaF)^2^]^2^ 
 A~i~ are: 
 6.95 1.83 4.82 
;
_refine_ls_weighting_scheme calc
_refine_ls_wR_factor_all 0.0743
_refine_ls_wR_factor_gt 0.0562
_refine_ls_wR_factor_ref 0.0562
_reflns_limit_h_max 9
_reflns_limit_h_min -9
_reflns_limit_k_max 13
_reflns_limit_k_min -13
_reflns_limit_l_max 17
_reflns_limit_l_min 0
_reflns_number_gt 3288
_reflns_number_total 4541
_reflns_threshold_expression I>2.0\s(I)
_oxford_refine_ls_r_factor_ref 0.0497
_oxford_reflns_number_all 4523
_oxford_reflns_threshold_expression_ref I>2.0\s(I)
_cod_data_source_file jo100111t_si_003.cif
_cod_data_source_block 1
_cod_database_code 4025331

loop_
_symmetry_equiv_pos_as_xyz
x,y,z
-x,-y,-z

loop_
_atom_site_label
_atom_site_type_symbol
_atom_site_fract_x
_atom_site_fract_y
_atom_site_fract_z
_atom_site_U_iso_or_equiv
_atom_site_occupancy
_atom_site_adp_type
_atom_site_refinement_flags_posn
_atom_site_refinement_flags_adp
_atom_site_refinement_flags_occupancy
_atom_site_disorder_assembly
_atom_site_disorder_group
_oxford_atom_site_special_shape
_atom_site_attached_hydrogens
C1 C 0.4495(3) 0.66710(18) 0.90860(14) 0.0270 1.0000 Uani . . . . . . .
C2 C 0.5175(3) 0.79116(19) 0.94389(14) 0.0300 1.0000 Uani . . . . . . .
C3 C 0.5288(3) 0.87108(19) 0.88027(15) 0.0320 1.0000 Uani . . . . . . .
C4 C 0.4767(3) 0.82711(19) 0.78056(14) 0.0314 1.0000 Uani . . . . . . .
C5 C 0.3458(3) 0.65532(18) 0.63685(14) 0.0291 1.0000 Uani . . . . . . .
C6 C 0.3685(3) 0.51379(18) 0.59873(13) 0.0262 1.0000 Uani . . . . . . .
N7 N 0.3026(2) 0.44696(14) 0.67016(11) 0.0223 1.0000 Uani . . . . . . .
N8 N 0.2080(2) 0.23916(15) 0.56767(11) 0.0257 1.0000 Uani . . . . . . .
C9 C 0.1522(2) 0.12765(18) 0.58222(14) 0.0268 1.0000 Uani . . . . . . .
N10 N 0.1261(2) 0.09246(15) 0.66695(11) 0.0263 1.0000 Uani . . . . . . .
C11 C 0.1579(2) 0.18031(17) 0.75302(13) 0.0248 1.0000 Uani . . . . . . .
N12 N 0.2699(2) 0.41025(14) 0.82169(11) 0.0242 1.0000 Uani . . . . . . .
N13 N 0.1323(2) 0.14606(16) 0.83842(12) 0.0313 1.0000 Uani . . . . . . .
C14 C 0.7521(2) 0.28953(17) 0.59100(13) 0.0250 1.0000 Uani . . . . . . .
C15 C 0.6937(3) 0.16450(19) 0.55392(14) 0.0290 1.0000 Uani . . . . . . .
C16 C 0.6409(3) 0.09150(18) 0.61832(14) 0.0291 1.0000 Uani . . . . . . .
C17 C 0.6468(3) 0.14338(18) 0.71915(14) 0.0279 1.0000 Uani . . . . . . .
C18 C 0.7027(3) 0.32925(18) 0.86637(14) 0.0266 1.0000 Uani . . . . . . .
C19 C 0.8431(2) 0.43776(17) 0.90261(13) 0.0250 1.0000 Uani . . . . . . .
N20 N 0.8453(2) 0.51894(14) 0.83219(10) 0.0221 1.0000 Uani . . . . . . .
N21 N 0.9604(2) 0.72314(14) 0.93365(11) 0.0254 1.0000 Uani . . . . . . .
C22 C 1.0100(3) 0.83606(18) 0.91906(14) 0.0271 1.0000 Uani . . . . . . .
N23 N 1.0036(2) 0.87753(15) 0.83532(11) 0.0262 1.0000 Uani . . . . . . .
C24 C 0.9427(2) 0.79530(17) 0.75001(13) 0.0246 1.0000 Uani . . . . . . .
N25 N 0.8364(2) 0.56446(14) 0.68148(11) 0.0244 1.0000 Uani . . . . . . .
N26 N 0.9339(2) 0.83717(16) 0.66626(12) 0.0313 1.0000 Uani . . . . . . .
C7a C 0.2409(2) 0.32373(17) 0.65474(13) 0.0220 1.0000 Uani . . . . . . .
C11a C 0.2198(2) 0.30210(17) 0.74817(13) 0.0238 1.0000 Uani . . . . . . .
C12a C 0.3208(2) 0.49388(17) 0.77105(13) 0.0220 1.0000 Uani . . . . . . .
C4a C 0.4092(2) 0.70300(18) 0.74411(13) 0.0258 1.0000 Uani . . . . . . .
C12b C 0.3941(2) 0.62326(17) 0.80949(13) 0.0228 1.0000 Uani . . . . . . .
C20A C 0.9031(2) 0.64350(16) 0.84757(13) 0.0222 1.0000 Uani . . . . . . .
C24A C 0.8940(2) 0.67073(17) 0.75457(13) 0.0235 1.0000 Uani . . . . . . .
C25A C 0.8117(2) 0.47588(17) 0.73174(12) 0.0218 1.0000 Uani . . . . . . .
C17A C 0.7038(2) 0.26963(17) 0.75754(13) 0.0236 1.0000 Uani . . . . . . .
C25B C 0.7546(2) 0.34314(16) 0.69215(13) 0.0218 1.0000 Uani . . . . . . .
H91 H 0.1274 0.0621 0.5218 0.0316 1.0000 Uiso R . . . . . .
H131 H 0.0994 0.0648 0.8362 0.0398 1.0000 Uiso R . . . . . .
H132 H 0.1417 0.2043 0.8963 0.0399 1.0000 Uiso R . . . . . .
H62 H 0.5006 0.4951 0.5899 0.0318 1.0000 Uiso R . . . . . .
H61 H 0.2954 0.4817 0.5347 0.0311 1.0000 Uiso R . . . . . .
H52 H 0.4138 0.7044 0.5954 0.0361 1.0000 Uiso R . . . . . .
H51 H 0.2150 0.6732 0.6284 0.0361 1.0000 Uiso R . . . . . .
H11 H 0.4393 0.6098 0.9511 0.0319 1.0000 Uiso R . . . . . .
H21 H 0.5565 0.8211 1.0130 0.0347 1.0000 Uiso R . . . . . .
H31 H 0.5748 0.9578 0.9044 0.0374 1.0000 Uiso R . . . . . .
H41 H 0.4853 0.8829 0.7360 0.0379 1.0000 Uiso R . . . . . .
H221 H 1.0580 0.8972 0.9784 0.0320 1.0000 Uiso R . . . . . .
H261 H 0.9821 0.9157 0.6677 0.0389 1.0000 Uiso R . . . . . .
H262 H 0.8866 0.7869 0.6095 0.0383 1.0000 Uiso R . . . . . .
H192 H 0.8127 0.4924 0.9677 0.0295 1.0000 Uiso R . . . . . .
H191 H 0.9676 0.4013 0.9082 0.0300 1.0000 Uiso R . . . . . .
H182 H 0.7200 0.2612 0.9047 0.0322 1.0000 Uiso R . . . . . .
H181 H 0.5785 0.3633 0.8801 0.0316 1.0000 Uiso R . . . . . .
H141 H 0.7921 0.3404 0.5471 0.0310 1.0000 Uiso R . . . . . .
H151 H 0.6905 0.1270 0.4833 0.0338 1.0000 Uiso R . . . . . .
H161 H 0.6030 0.0032 0.5936 0.0343 1.0000 Uiso R . . . . . .
H171 H 0.6111 0.0918 0.7639 0.0341 1.0000 Uiso R . . . . . .

loop_
_atom_site_aniso_label
_atom_site_aniso_U_11
_atom_site_aniso_U_22
_atom_site_aniso_U_33
_atom_site_aniso_U_23
_atom_site_aniso_U_13
_atom_site_aniso_U_12
C1 0.0302(9) 0.0269(10) 0.0232(9) 0.0044(7) 0.0040(7) -0.0022(7)
C2 0.0316(9) 0.0272(10) 0.0276(9) -0.0004(7) 0.0023(7) -0.0031(7)
C3 0.0382(10) 0.0233(10) 0.0324(10) 0.0022(8) 0.0047(8) -0.0054(8)
C4 0.0415(11) 0.0240(10) 0.0289(10) 0.0070(8) 0.0039(8) -0.0054(8)
C5 0.0375(10) 0.0253(10) 0.0258(9) 0.0090(7) 0.0015(7) -0.0016(7)
C6 0.0325(9) 0.0256(10) 0.0217(8) 0.0081(7) 0.0024(7) -0.0016(7)
N7 0.0268(7) 0.0201(7) 0.0199(7) 0.0047(6) 0.0027(5) -0.0027(6)
N8 0.0287(7) 0.0231(8) 0.0234(7) 0.0022(6) 0.0018(6) -0.0037(6)
C9 0.0304(9) 0.0219(9) 0.0269(9) 0.0036(7) 0.0021(7) -0.0022(7)
N10 0.0310(8) 0.0222(8) 0.0254(8) 0.0055(6) 0.0018(6) -0.0027(6)
C11 0.0267(8) 0.0209(9) 0.0267(9) 0.0057(7) 0.0010(7) -0.0011(7)
N12 0.0283(7) 0.0210(8) 0.0231(7) 0.0046(6) 0.0028(6) -0.0016(6)
N13 0.0464(10) 0.0224(8) 0.0254(8) 0.0070(6) 0.0019(7) -0.0064(7)
C14 0.0321(9) 0.0208(9) 0.0224(8) 0.0067(7) -0.0016(7) 0.0005(7)
C15 0.0356(10) 0.0242(9) 0.0254(9) 0.0031(7) -0.0030(7) -0.0004(7)
C16 0.0341(10) 0.0211(9) 0.0297(10) 0.0021(7) -0.0018(7) -0.0044(7)
C17 0.0336(9) 0.0216(9) 0.0287(9) 0.0072(7) 0.0008(7) -0.0061(7)
C18 0.0305(9) 0.0248(9) 0.0250(9) 0.0074(7) 0.0013(7) -0.0031(7)
C19 0.0312(9) 0.0231(9) 0.0216(8) 0.0073(7) 0.0011(7) -0.0023(7)
N20 0.0265(7) 0.0205(8) 0.0194(7) 0.0052(6) -0.0002(5) -0.0021(6)
N21 0.0305(8) 0.0210(8) 0.0237(7) 0.0037(6) -0.0009(6) -0.0029(6)
C22 0.0314(9) 0.0213(9) 0.0274(9) 0.0037(7) -0.0002(7) -0.0021(7)
N23 0.0319(8) 0.0207(8) 0.0256(8) 0.0052(6) 0.0002(6) -0.0039(6)
C24 0.0276(8) 0.0201(9) 0.0261(9) 0.0054(7) 0.0020(7) -0.0006(7)
N25 0.0289(7) 0.0209(8) 0.0239(7) 0.0068(6) -0.0001(6) -0.0014(6)
N26 0.0448(9) 0.0234(8) 0.0263(8) 0.0086(6) -0.0013(7) -0.0055(7)
C7a 0.0224(8) 0.0200(9) 0.0229(8) 0.0037(7) 0.0014(6) -0.0018(6)
C11a 0.0254(8) 0.0208(9) 0.0248(9) 0.0048(7) 0.0006(6) -0.0013(6)
C12a 0.0227(8) 0.0221(9) 0.0210(8) 0.0046(7) 0.0028(6) -0.0003(6)
C4a 0.0294(9) 0.0227(9) 0.0252(9) 0.0055(7) 0.0034(7) -0.0019(7)
C12b 0.0237(8) 0.0196(9) 0.0245(8) 0.0041(7) 0.0038(6) -0.0014(6)
C20A 0.0247(8) 0.0184(9) 0.0230(8) 0.0039(7) 0.0005(6) -0.0010(6)
C24A 0.0267(8) 0.0190(9) 0.0248(8) 0.0056(7) 0.0014(6) -0.0011(6)
C25A 0.0246(8) 0.0199(9) 0.0201(8) 0.0038(7) -0.0005(6) -0.0007(6)
C17A 0.0251(8) 0.0220(9) 0.0235(9) 0.0055(7) 0.0002(6) -0.0020(6)
C25B 0.0242(8) 0.0177(8) 0.0238(8) 0.0056(7) 0.0004(6) -0.0003(6)

loop_
_atom_type_symbol
_atom_type_scat_dispersion_real
_atom_type_scat_dispersion_imag
_atom_type_scat_Cromer_Mann_a1
_atom_type_scat_Cromer_Mann_b1
_atom_type_scat_Cromer_Mann_a2
_atom_type_scat_Cromer_Mann_b2
_atom_type_scat_Cromer_Mann_a3
_atom_type_scat_Cromer_Mann_b3
_atom_type_scat_Cromer_Mann_a4
_atom_type_scat_Cromer_Mann_b4
_atom_type_scat_Cromer_Mann_c
_atom_type_scat_source
C 0.0181 0.0091 2.3100 20.8439 1.0200 10.2075 1.5886 0.5687 0.8650 51.6512 0.2156 'International Tables Vol C 4.2.6.8 and 6.1.1.4'
H 0.0000 0.0000 0.4930 10.5109 0.3229 26.1257 0.1402 3.1424 0.0408 57.7998 0.0030 'International Tables Vol C 4.2.6.8 and 6.1.1.4'
N 0.0311 0.0180 12.2126 0.0057 3.1322 9.8933 2.0125 28.9975 1.1663 0.5826 -11.5290 'International Tables Vol C 4.2.6.8 and 6.1.1.4'

loop_
_geom_angle_atom_site_label_1
_geom_angle_site_symmetry_1
_geom_angle_atom_site_label_2
_geom_angle_site_symmetry_2
_geom_angle_atom_site_label_3
_geom_angle_site_symmetry_3
_geom_angle
_geom_angle_publ_flag
C2 . C1 . C12b . 120.32(19) yes
C2 . C1 . H11 . 121.6 no
C12b . C1 . H11 . 118.1 no
C1 . C2 . C3 . 119.79(18) yes
C1 . C2 . H21 . 120.0 no
C3 . C2 . H21 . 120.2 no
C2 . C3 . C4 . 120.20(18) yes
C2 . C3 . H31 . 120.2 no
C4 . C3 . H31 . 119.6 no
C3 . C4 . C4a . 120.63(19) yes
C3 . C4 . H41 . 120.2 no
C4a . C4 . H41 . 119.1 no
C6 . C5 . C4a . 113.21(16) yes
C6 . C5 . H52 . 110.0 no
C4a . C5 . H52 . 109.4 no
C6 . C5 . H51 . 108.4 no
C4a . C5 . H51 . 109.1 no
H52 . C5 . H51 . 106.6 no
C5 . C6 . N7 . 109.15(14) yes
C5 . C6 . H62 . 110.5 no
N7 . C6 . H62 . 108.3 no
C5 . C6 . H61 . 110.6 no
N7 . C6 . H61 . 108.1 no
H62 . C6 . H61 . 110.1 no
C6 . N7 . C7a . 128.52(15) yes
C6 . N7 . C12a . 124.02(15) yes
C7a . N7 . C12a . 106.68(15) yes
C9 . N8 . C7a . 110.45(16) yes
N8 . C9 . N10 . 129.79(17) yes
N8 . C9 . H91 . 114.3 no
N10 . C9 . H91 . 115.9 no
C9 . N10 . C11 . 118.22(16) yes
N10 . C11 . N13 . 118.73(17) yes
N10 . C11 . C11a . 117.81(16) yes
N13 . C11 . C11a . 123.44(17) yes
C11a . N12 . C12a . 103.32(15) yes
C11 . N13 . H131 . 118.7 no
C11 . N13 . H132 . 120.5 no
H131 . N13 . H132 . 120.7 no
C15 . C14 . C25B . 120.41(18) yes
C15 . C14 . H141 . 120.2 no
C25B . C14 . H141 . 119.4 no
C14 . C15 . C16 . 119.56(18) yes
C14 . C15 . H151 . 120.7 no
C16 . C15 . H151 . 119.8 no
C15 . C16 . C17 . 120.32(18) yes
C15 . C16 . H161 . 120.4 no
C17 . C16 . H161 . 119.2 no
C16 . C17 . C17A . 120.77(18) yes
C16 . C17 . H171 . 120.1 no
C17A . C17 . H171 . 119.2 no
C19 . C18 . C17A . 114.04(15) yes
C19 . C18 . H182 . 110.6 no
C17A . C18 . H182 . 109.1 no
C19 . C18 . H181 . 108.1 no
C17A . C18 . H181 . 107.9 no
H182 . C18 . H181 . 106.7 no
C18 . C19 . N20 . 109.67(14) yes
C18 . C19 . H192 . 111.5 no
N20 . C19 . H192 . 107.2 no
C18 . C19 . H191 . 109.0 no
N20 . C19 . H191 . 109.1 no
H192 . C19 . H191 . 110.4 no
C19 . N20 . C20A . 128.87(14) yes
C19 . N20 . C25A . 124.22(15) yes
C20A . N20 . C25A . 106.34(14) yes
C22 . N21 . C20A . 110.55(16) yes
N21 . C22 . N23 . 129.55(17) yes
N21 . C22 . H221 . 114.6 no
N23 . C22 . H221 . 115.9 no
C22 . N23 . C24 . 118.36(16) yes
N23 . C24 . N26 . 118.43(17) yes
N23 . C24 . C24A . 117.74(16) yes
N26 . C24 . C24A . 123.83(17) yes
C24A . N25 . C25A . 103.14(14) yes
C24 . N26 . H261 . 118.6 no
C24 . N26 . H262 . 120.5 no
H261 . N26 . H262 . 120.8 no
N7 . C7a . N8 . 127.75(16) yes
N7 . C7a . C11a . 105.66(15) yes
N8 . C7a . C11a . 126.59(17) yes
C11 . C11a . N12 . 131.78(17) yes
C11 . C11a . C7a . 117.14(16) yes
N12 . C11a . C7a . 111.07(16) yes
N7 . C12a . N12 . 113.24(16) yes
N7 . C12a . C12b . 118.75(16) yes
N12 . C12a . C12b . 128.00(16) yes
C5 . C4a . C4 . 121.25(17) yes
C5 . C4a . C12b . 119.82(17) yes
C4 . C4a . C12b . 118.88(17) yes
C12a . C12b . C4a . 118.59(16) yes
C12a . C12b . C1 . 121.25(17) yes
C4a . C12b . C1 . 120.15(17) yes
N20 . C20A . N21 . 127.82(16) yes
N20 . C20A . C24A . 105.43(15) yes
N21 . C20A . C24A . 126.74(17) yes
C24 . C24A . C20A . 116.95(16) yes
C24 . C24A . N25 . 131.72(17) yes
C20A . C24A . N25 . 111.33(16) yes
N20 . C25A . N25 . 113.69(15) yes
N20 . C25A . C25B . 118.99(16) yes
N25 . C25A . C25B . 127.31(16) yes
C18 . C17A . C17 . 121.45(17) yes
C18 . C17A . C25B . 119.86(16) yes
C17 . C17A . C25B . 118.62(16) yes
C25A . C25B . C17A . 118.89(16) yes
C25A . C25B . C14 . 120.82(16) yes
C17A . C25B . C14 . 120.29(17) yes

loop_
_geom_bond_atom_site_label_1
_geom_bond_site_symmetry_1
_geom_bond_atom_site_label_2
_geom_bond_site_symmetry_2
_geom_bond_distance
_geom_bond_publ_flag
C1 . C2 . 1.391(3) yes
C1 . C12b . 1.389(3) yes
C1 . H11 . 0.956 no
C2 . C3 . 1.378(3) yes
C2 . H21 . 0.968 no
C3 . C4 . 1.391(3) yes
C3 . H31 . 0.968 no
C4 . C4a . 1.392(3) yes
C4 . H41 . 0.964 no
C5 . C6 . 1.519(3) yes
C5 . C4a . 1.509(3) yes
C5 . H52 . 1.012 no
C5 . H51 . 0.991 no
C6 . N7 . 1.454(2) yes
C6 . H62 . 1.005 no
C6 . H61 . 1.002 no
N7 . C7a . 1.364(2) yes
N7 . C12a . 1.379(2) yes
N8 . C9 . 1.328(3) yes
N8 . C7a . 1.348(2) yes
C9 . N10 . 1.343(2) yes
C9 . H91 . 0.974 no
N10 . C11 . 1.354(2) yes
C11 . N13 . 1.346(2) yes
C11 . C11a . 1.402(3) yes
N12 . C11a . 1.395(2) yes
N12 . C12a . 1.328(2) yes
N13 . H131 . 0.900 no
N13 . H132 . 0.900 no
C14 . C15 . 1.382(3) yes
C14 . C25B . 1.395(2) yes
C14 . H141 . 0.964 no
C15 . C16 . 1.389(3) yes
C15 . H151 . 0.973 no
C16 . C17 . 1.386(3) yes
C16 . H161 . 0.968 no
C17 . C17A . 1.394(3) yes
C17 . H171 . 0.969 no
C18 . C19 . 1.521(3) yes
C18 . C17A . 1.506(2) yes
C18 . H182 . 1.011 no
C18 . H181 . 1.004 no
C19 . N20 . 1.460(2) yes
C19 . H192 . 1.002 no
C19 . H191 . 1.012 no
N20 . C20A . 1.369(2) yes
N20 . C25A . 1.377(2) yes
N21 . C22 . 1.330(3) yes
N21 . C20A . 1.347(2) yes
C22 . N23 . 1.342(2) yes
C22 . H221 . 0.976 no
N23 . C24 . 1.358(2) yes
C24 . N26 . 1.345(2) yes
C24 . C24A . 1.403(3) yes
N25 . C24A . 1.390(2) yes
N25 . C25A . 1.325(2) yes
N26 . H261 . 0.908 no
N26 . H262 . 0.899 no
C7a . C11a . 1.390(3) yes
C12a . C12b . 1.459(2) yes
C4a . C12b . 1.398(3) yes
C20A . C24A . 1.392(3) yes
C25A . C25B . 1.459(2) yes
C17A . C25B . 1.399(3) yes

loop_
_geom_hbond_atom_site_label_D
_geom_hbond_site_symmetry_D
_geom_hbond_atom_site_label_H
_geom_hbond_site_symmetry_H
_geom_hbond_atom_site_label_A
_geom_hbond_site_symmetry_A
_geom_hbond_angle_DHA
_geom_hbond_distance_DH
_geom_hbond_distance_HA
_geom_hbond_distance_DA
_geom_hbond_publ_flag
N13 . H131 . N23 1_445 176 0.90 2.13 3.026(3) yes
N13 . H132 . N21 2_667 148 0.90 2.48 3.281(3) yes
N26 . H261 . N10 1_665 173 0.91 2.17 3.071(3) yes
N26 . H262 . N8 2_666 149 0.90 2.48 3.280(3) yes
C19 . H191 . N12 1_655 135 1.01 2.59 3.387(3) yes
C18 . H181 . N12 . 151 1.00 2.47 3.384(3) yes
